data_2210457
loop_
_publ_author_name
'Xie, Ya-Bo'
'Jiang, Ling-Yan'
'Wang, Dao'

_publ_section_title
;
 Bis[\m-2-(2-pyridylsulfanylmethyl)pyridine]disilver(I) dinitrate
;
_journal_coeditor_code AC2039
_journal_issue 10
_journal_name_full 'Acta Crystallographica Section E'
_journal_page_first m2479
_journal_page_last m2481
_journal_paper_doi 10.1107/S1600536806035008
_journal_volume 62
_journal_year 2006
_chemical_formula_iupac '[Ag2 (C11 H10 N2 S1)2] (N O3)2'
_chemical_formula_moiety 'C22 H20 Ag2 N4 S2 2+, 2N O3 -'
_chemical_formula_sum 'C22 H20 Ag2 N6 O6 S2'
_chemical_formula_weight 744.32
_chemical_name_systematic
;
Bis[\m-2-(2-pyridylsulfanylmethyl)pyridine]disilver(I) dinitrate
;
_space_group_IT_number 14
_symmetry_cell_setting monoclinic
_symmetry_space_group_name_Hall '-P 2yn'
_symmetry_space_group_name_H-M 'P 1 21/n 1'
_atom_sites_solution_hydrogens geom
_atom_sites_solution_primary direct
_atom_sites_solution_secondary difmap
_cell_angle_alpha 90.00
_cell_angle_beta 107.688(5)
_cell_angle_gamma 90.00
_cell_formula_units_Z 2
_cell_length_a 8.568(3)
_cell_length_b 14.919(5)
_cell_length_c 10.510(4)
_cell_measurement_reflns_used 642
_cell_measurement_temperature 293(2)
_cell_measurement_theta_max 21.09
_cell_measurement_theta_min 3.22
_cell_volume 1279.9(8)
_computing_cell_refinement SMART
_computing_data_collection 'SMART (Bruker, 1998)'
_computing_data_reduction 'SAINT (Bruker, 1998)'
_computing_molecular_graphics 'SHELXTL (Bruker, 1998)'
_computing_publication_material SHELXTL
_computing_structure_refinement SHELXL97
_computing_structure_solution 'SHELXS97 (Sheldrick, 1997)'
_diffrn_ambient_temperature 293(2)
_diffrn_measured_fraction_theta_full 0.995
_diffrn_measured_fraction_theta_max 0.995
_diffrn_measurement_device_type 'Bruker SMART 1000 CCD area-detector'
_diffrn_measurement_method '\f and \w'
_diffrn_radiation_monochromator graphite
_diffrn_radiation_source 'fine-focus sealed tube'
_diffrn_radiation_type MoK\a
_diffrn_radiation_wavelength 0.71073
_diffrn_reflns_av_R_equivalents 0.0319
_diffrn_reflns_av_sigmaI/netI 0.0386
_diffrn_reflns_limit_h_max 10
_diffrn_reflns_limit_h_min -9
_diffrn_reflns_limit_k_max 18
_diffrn_reflns_limit_k_min -15
_diffrn_reflns_limit_l_max 13
_diffrn_reflns_limit_l_min -13
_diffrn_reflns_number 7289
_diffrn_reflns_theta_full 26.48
_diffrn_reflns_theta_max 26.48
_diffrn_reflns_theta_min 2.45
_diffrn_standards_decay_% 0
_diffrn_standards_number 0
_exptl_absorpt_coefficient_mu 1.744
_exptl_absorpt_correction_T_max 1.000000
_exptl_absorpt_correction_T_min 0.842728
_exptl_absorpt_correction_type multi-scan
_exptl_absorpt_process_details '(SADABS; Bruker, 1998)'
_exptl_crystal_colour Colorless
_exptl_crystal_density_diffrn 1.931
_exptl_crystal_density_method 'not measured'
_exptl_crystal_description Block
_exptl_crystal_F_000 736
_exptl_crystal_size_max 0.30
_exptl_crystal_size_mid 0.25
_exptl_crystal_size_min 0.20
_refine_diff_density_max 0.441
_refine_diff_density_min -0.380
_refine_ls_extinction_method none
_refine_ls_goodness_of_fit_ref 1.006
_refine_ls_hydrogen_treatment constr
_refine_ls_matrix_type full
_refine_ls_number_parameters 172
_refine_ls_number_reflns 2631
_refine_ls_number_restraints 0
_refine_ls_restrained_S_all 1.006
_refine_ls_R_factor_all 0.0536
_refine_ls_R_factor_gt 0.0312
_refine_ls_shift/su_max 0.001
_refine_ls_shift/su_mean 0.000
_refine_ls_structure_factor_coef Fsqd
_refine_ls_weighting_details 'calc w=1/[\s^2^(Fo^2^)+(0.0309P)^2^+0.2899P] where P=(Fo^2^+2Fc^2^)/3'
_refine_ls_weighting_scheme calc
_refine_ls_wR_factor_gt 0.0630
_refine_ls_wR_factor_ref 0.0703
_reflns_number_gt 1947
_reflns_number_total 2631
_reflns_threshold_expression I>2\s(I)
_cod_data_source_file ac2039.cif
_cod_data_source_block I
_cod_depositor_comments
;
The following automatic conversions were performed:
'_symmetry_cell_setting' value 'Monoclinic' changed to 'monoclinic'
according to '/home/saulius/struct/CIF-dictionaries/cif_core.dic'
dictionary named 'cif_core.dic' version 2.4.1 from
2010-06-29.

'_geom_bond_publ_flag' value 'Yes' changed to 'yes' according
to '/home/saulius/struct/CIF-dictionaries/cif_core.dic' dictionary named
'cif_core.dic' version 2.4.1 from 2010-06-29 (3
times).

'_geom_angle_publ_flag' value 'Yes' changed to 'yes' according to
'/home/saulius/struct/CIF-dictionaries/cif_core.dic' dictionary named
'cif_core.dic' version 2.4.1 from 2010-06-29 (3 times).

Automatic conversion script
Id: cif_fix_enum 1527 2010-12-29 10:47:43Z saulius 

The following automatic conversions were performed:

'_symmetry_cell_setting' value 'Monoclinic' changed to 'monoclinic'
according to /home/saulius/struct/CIF-dictionaries/cif_core.dic
dictionary named 'cif_core.dic' version 2.4.1 from
2010-06-29.

'_geom_bond_publ_flag' value 'Yes' changed to 'yes'
according to /home/saulius/struct/CIF-dictionaries/cif_core.dic
dictionary named 'cif_core.dic' version 2.4.1 from 2010-06-29 (3
times).

'_geom_angle_publ_flag' value 'Yes' changed to 'yes'
according to /home/saulius/struct/CIF-dictionaries/cif_core.dic
dictionary named 'cif_core.dic' version 2.4.1 from 2010-06-29 (3
times).

Automatic conversion script
Id: cif_fix_values 1715 2011-07-08 13:25:40Z adriana 
;
_cod_original_cell_volume 1280.0(8)
_cod_original_sg_symbol_H-M 'P 21/n'
_cod_original_formula_sum 'C22 H20 Ag2 N6 O6 S2 '
_cod_database_code 2210457
_cod_database_fobs_code 2210457

loop_
_symmetry_equiv_pos_as_xyz
'x, y, z'
'-x+1/2, y+1/2, -z+1/2'
'-x, -y, -z'
'x-1/2, -y-1/2, z-1/2'

loop_
_atom_site_type_symbol
_atom_site_label
_atom_site_fract_x
_atom_site_fract_y
_atom_site_fract_z
_atom_site_U_iso_or_equiv
_atom_site_adp_type
_atom_site_calc_flag
_atom_site_refinement_flags
_atom_site_occupancy
Ag Ag1 0.36147(4) 0.114158(18) 0.55936(3) 0.05665(12) Uani d . 1
C C1 0.0336(4) 0.0910(2) 0.6187(4) 0.0541(9) Uani d . 1
H H1A 0.0029 0.1312 0.5479 0.065 Uiso calc R 1
C C2 -0.0806(4) 0.0658(3) 0.6781(4) 0.0651(11) Uani d . 1
H H2A -0.1865 0.0886 0.6483 0.078 Uiso calc R 1
C C3 -0.0372(5) 0.0066(3) 0.7818(4) 0.0671(11) Uani d . 1
H H3A -0.1131 -0.0113 0.8239 0.081 Uiso calc R 1
C C4 0.1206(4) -0.0262(2) 0.8236(4) 0.0507(9) Uani d . 1
H H4A 0.1522 -0.0671 0.8935 0.061 Uiso calc R 1
C C5 0.2310(4) 0.00243(19) 0.7603(3) 0.0350(7) Uani d . 1
C C6 0.4076(4) -0.02764(19) 0.8113(3) 0.0371(7) Uani d . 1
H H6A 0.4128 -0.0797 0.8677 0.045 Uiso calc R 1
H H6B 0.4703 0.0196 0.8674 0.045 Uiso calc R 1
C C7 0.5887(3) 0.15689(19) 0.3806(3) 0.0328(6) Uani d . 1
C C8 0.6998(4) 0.2042(2) 0.3352(3) 0.0438(8) Uani d . 1
H H8A 0.7300 0.1840 0.2623 0.053 Uiso calc R 1
C C9 0.7646(4) 0.2818(2) 0.4006(4) 0.0496(8) Uani d . 1
H H9A 0.8398 0.3150 0.3723 0.060 Uiso calc R 1
C C10 0.7180(4) 0.3101(2) 0.5071(4) 0.0563(9) Uani d . 1
H H10A 0.7609 0.3625 0.5520 0.068 Uiso calc R 1
C C11 0.6077(4) 0.2604(2) 0.5468(3) 0.0537(9) Uani d . 1
H H11A 0.5764 0.2800 0.6194 0.064 Uiso calc R 1
N N1 0.1888(3) 0.06017(16) 0.6580(2) 0.0404(6) Uani d . 1
N N2 0.5422(3) 0.18415(16) 0.4852(2) 0.0406(6) Uani d . 1
N N3 0.6552(3) 0.2208(2) 0.9058(3) 0.0477(7) Uani d . 1
O O1 0.7117(4) 0.21500(19) 1.0277(3) 0.0740(8) Uani d . 1
O O2 0.6207(4) 0.15316(19) 0.8354(3) 0.0818(9) Uani d . 1
O O3 0.6290(4) 0.29634(17) 0.8556(2) 0.0705(8) Uani d . 1
S S1 0.49373(10) 0.05541(5) 0.31169(8) 0.0417(2) Uani d . 1

loop_
_atom_site_aniso_label
_atom_site_aniso_U_11
_atom_site_aniso_U_22
_atom_site_aniso_U_33
_atom_site_aniso_U_12
_atom_site_aniso_U_13
_atom_site_aniso_U_23
Ag1 0.0661(2) 0.05585(18) 0.06118(19) 0.00627(14) 0.03900(15) 0.01714(14)
C1 0.044(2) 0.055(2) 0.059(2) 0.0089(16) 0.0081(17) 0.0179(18)
C2 0.039(2) 0.065(2) 0.088(3) 0.0063(18) 0.015(2) 0.018(2)
C3 0.052(2) 0.070(3) 0.089(3) -0.0009(19) 0.035(2) 0.018(2)
C4 0.052(2) 0.0436(19) 0.061(2) 0.0024(16) 0.0241(18) 0.0156(17)
C5 0.0385(17) 0.0306(15) 0.0354(15) -0.0028(12) 0.0102(13) -0.0035(13)
C6 0.0449(18) 0.0340(16) 0.0305(15) -0.0006(13) 0.0084(14) -0.0017(13)
C7 0.0343(16) 0.0329(15) 0.0306(15) 0.0058(13) 0.0090(13) 0.0053(13)
C8 0.0482(19) 0.0412(18) 0.0467(18) -0.0002(15) 0.0212(16) 0.0043(15)
C9 0.0434(19) 0.0397(18) 0.067(2) -0.0030(15) 0.0192(18) 0.0064(17)
C10 0.060(2) 0.044(2) 0.061(2) -0.0124(17) 0.012(2) -0.0110(18)
C11 0.072(2) 0.049(2) 0.0416(19) 0.0042(18) 0.0195(18) -0.0050(17)
N1 0.0408(15) 0.0399(14) 0.0400(14) 0.0024(12) 0.0114(12) 0.0074(12)
N2 0.0474(16) 0.0397(15) 0.0374(14) 0.0036(12) 0.0170(12) 0.0047(12)
N3 0.0497(17) 0.0453(17) 0.0519(18) -0.0054(13) 0.0209(14) -0.0027(15)
O1 0.102(2) 0.0681(17) 0.0508(16) 0.0011(15) 0.0211(15) 0.0141(14)
O2 0.093(2) 0.0589(17) 0.098(2) -0.0230(15) 0.0365(18) -0.0345(17)
O3 0.103(2) 0.0529(16) 0.0505(15) 0.0034(14) 0.0153(15) 0.0054(13)
S1 0.0415(4) 0.0368(4) 0.0507(5) -0.0045(3) 0.0200(4) -0.0001(4)

loop_
_atom_type_symbol
_atom_type_description
_atom_type_scat_dispersion_real
_atom_type_scat_dispersion_imag
_atom_type_scat_source
C C 0.0033 0.0016 'International Tables Vol C Tables 4.2.6.8 and 6.1.1.4'
H H 0.0000 0.0000 'International Tables Vol C Tables 4.2.6.8 and 6.1.1.4'
N N 0.0061 0.0033 'International Tables Vol C Tables 4.2.6.8 and 6.1.1.4'
O O 0.0106 0.0060 'International Tables Vol C Tables 4.2.6.8 and 6.1.1.4'
Ag Ag -0.8971 1.1015 'International Tables Vol C Tables 4.2.6.8 and 6.1.1.4'
S S 0.1246 0.1234 'International Tables Vol C Tables 4.2.6.8 and 6.1.1.4'

loop_
_geom_angle_atom_site_label_1
_geom_angle_atom_site_label_2
_geom_angle_atom_site_label_3
_geom_angle_site_symmetry_1
_geom_angle_site_symmetry_3
_geom_angle
_geom_angle_publ_flag
N1 Ag1 S1 . 3_656 73.71(7) yes
N2 Ag1 N1 . . 171.06(9) yes
N2 Ag1 S1 . 3_656 109.04(7) yes
N1 C1 C2 . . 123.0(3) ?
N1 C1 H1A . . 118.5 ?
C2 C1 H1A . . 118.5 ?
C1 C2 C3 . . 119.1(3) ?
C1 C2 H2A . . 120.5 ?
C3 C2 H2A . . 120.5 ?
C2 C3 C4 . . 119.2(3) ?
C2 C3 H3A . . 120.4 ?
C4 C3 H3A . . 120.4 ?
C5 C4 C3 . . 119.1(3) ?
C5 C4 H4A . . 120.5 ?
C3 C4 H4A . . 120.5 ?
N1 C5 C4 . . 122.0(3) ?
N1 C5 C6 . . 118.2(3) ?
C4 C5 C6 . . 119.7(3) ?
C5 C6 S1 . 3_656 116.9(2) ?
C5 C6 H6A . . 108.1 ?
S1 C6 H6A 3_656 . 108.1 ?
C5 C6 H6B . . 108.1 ?
S1 C6 H6B 3_656 . 108.1 ?
H6A C6 H6B . . 107.3 ?
N2 C7 C8 . . 122.4(3) ?
N2 C7 S1 . . 112.4(2) ?
C8 C7 S1 . . 125.2(2) ?
C9 C8 C7 . . 118.3(3) ?
C9 C8 H8A . . 120.9 ?
C7 C8 H8A . . 120.9 ?
C10 C9 C8 . . 119.8(3) ?
C10 C9 H9A . . 120.1 ?
C8 C9 H9A . . 120.1 ?
C11 C10 C9 . . 119.1(3) ?
C11 C10 H10A . . 120.5 ?
C9 C10 H10A . . 120.5 ?
N2 C11 C10 . . 122.7(3) ?
N2 C11 H11A . . 118.6 ?
C10 C11 H11A . . 118.6 ?
C5 N1 C1 . . 117.8(3) ?
C5 N1 Ag1 . . 123.9(2) ?
C1 N1 Ag1 . . 118.2(2) ?
C7 N2 C11 . . 117.8(3) ?
C7 N2 Ag1 . . 124.3(2) ?
C11 N2 Ag1 . . 117.9(2) ?
O1 N3 O2 . . 121.1(3) ?
O1 N3 O3 . . 118.2(3) ?
O2 N3 O3 . . 120.7(3) ?
C7 S1 C6 . 3_656 103.51(14) ?
C7 S1 Ag1 . 3_656 117.92(10) ?
C6 S1 Ag1 3_656 3_656 84.77(10) ?

loop_
_geom_bond_atom_site_label_1
_geom_bond_atom_site_label_2
_geom_bond_site_symmetry_2
_geom_bond_distance
_geom_bond_publ_flag
Ag1 N1 . 2.201(3) yes
Ag1 S1 3_656 2.9588(12) yes
Ag1 N2 . 2.197(3) yes
C1 N1 . 1.348(4) ?
C1 C2 . 1.363(5) ?
C1 H1A . 0.9300 ?
C2 C3 . 1.363(5) ?
C2 H2A . 0.9300 ?
C3 C4 . 1.379(5) ?
C3 H3A . 0.9300 ?
C4 C5 . 1.379(4) ?
C4 H4A . 0.9300 ?
C5 N1 . 1.339(4) ?
C5 C6 . 1.512(4) ?
C6 S1 3_656 1.795(3) ?
C6 H6A . 0.9700 ?
C6 H6B . 0.9700 ?
C7 N2 . 1.342(4) ?
C7 C8 . 1.381(4) ?
C7 S1 . 1.767(3) ?
C8 C9 . 1.375(4) ?
C8 H8A . 0.9300 ?
C9 C10 . 1.365(5) ?
C9 H9A . 0.9300 ?
C10 C11 . 1.363(5) ?
C10 H10A . 0.9300 ?
C11 N2 . 1.344(4) ?
C11 H11A . 0.9300 ?
N3 O1 . 1.227(4) ?
N3 O2 . 1.232(3) ?
N3 O3 . 1.236(3) ?
S1 C6 3_656 1.795(3) ?
S1 Ag1 3_656 2.9588(12) ?

loop_
_geom_torsion_atom_site_label_1
_geom_torsion_atom_site_label_2
_geom_torsion_atom_site_label_3
_geom_torsion_atom_site_label_4
_geom_torsion_site_symmetry_1
_geom_torsion_site_symmetry_4
_geom_torsion
N1 C1 C2 C3 . . -0.2(6)
C1 C2 C3 C4 . . -0.1(6)
C2 C3 C4 C5 . . 0.7(6)
C3 C4 C5 N1 . . -1.1(5)
C3 C4 C5 C6 . . 175.6(3)
N1 C5 C6 S1 . 3_656 -43.2(3)
C4 C5 C6 S1 . 3_656 140.0(3)
N2 C7 C8 C9 . . 0.2(5)
S1 C7 C8 C9 . . -179.3(2)
C7 C8 C9 C10 . . -0.2(5)
C8 C9 C10 C11 . . 0.1(5)
C9 C10 C11 N2 . . 0.0(5)
C4 C5 N1 C1 . . 0.8(4)
C6 C5 N1 C1 . . -175.9(3)
C4 C5 N1 Ag1 . . 176.7(2)
C6 C5 N1 Ag1 . . 0.0(4)
C2 C1 N1 C5 . . -0.1(5)
C2 C1 N1 Ag1 . . -176.3(3)
N2 Ag1 N1 C5 . . -86.5(6)
S1 Ag1 N1 C5 3_656 . 22.7(2)
N2 Ag1 N1 C1 . . 89.4(6)
S1 Ag1 N1 C1 3_656 . -161.4(3)
C8 C7 N2 C11 . . -0.1(4)
S1 C7 N2 C11 . . 179.4(2)
C8 C7 N2 Ag1 . . 178.3(2)
S1 C7 N2 Ag1 . . -2.2(3)
C10 C11 N2 C7 . . 0.0(5)
C10 C11 N2 Ag1 . . -178.5(3)
N1 Ag1 N2 C7 . . 177.5(5)
S1 Ag1 N2 C7 3_656 . 70.9(2)
N1 Ag1 N2 C11 . . -4.1(7)
S1 Ag1 N2 C11 3_656 . -110.7(2)
N2 C7 S1 C6 . 3_656 -173.7(2)
C8 C7 S1 C6 . 3_656 5.8(3)
N2 C7 S1 Ag1 . 3_656 -82.5(2)
C8 C7 S1 Ag1 . 3_656 97.0(3)
